data_4083285
loop_
_publ_author_name
'Barrett, Brittany J.'
'Iluc, Vlad M.'

_publ_section_title
;
 Group 10 Metal Complexes Supported by Pincer Ligands with an Olefinic
 Backbone
;
_journal_issue 10
_journal_name_full Organometallics
_journal_page_first 2565
_journal_paper_doi 10.1021/om500256r
_journal_volume 33
_journal_year 2014
_chemical_formula_sum 'C33 H46 P2'
_chemical_formula_weight 504.64
_chemical_name_systematic
; 
 ? 
;
_space_group_IT_number 15
_symmetry_cell_setting monoclinic
_symmetry_space_group_name_Hall '-C 2yc'
_symmetry_space_group_name_H-M 'C 1 2/c 1'
_atom_sites_solution_hydrogens geom
_atom_sites_solution_primary direct
_atom_sites_solution_secondary difmap
_audit_creation_method SHELXL-97
_cell_angle_alpha 90.00
_cell_angle_beta 93.335(2)
_cell_angle_gamma 90.00
_cell_formula_units_Z 4
_cell_length_a 13.5186(11)
_cell_length_b 12.0847(9)
_cell_length_c 18.2230(14)
_cell_measurement_temperature 120(2)
_cell_volume 2972.0(4)
_computing_structure_refinement 'SHELXL-97 (Sheldrick, 1997)'
_computing_structure_solution 'SHELXS-97 (Sheldrick, 1990)'
_diffrn_ambient_temperature 120(2)
_diffrn_measured_fraction_theta_full 0.995
_diffrn_measured_fraction_theta_max 0.995
_diffrn_radiation_monochromator graphite
_diffrn_radiation_source 'fine-focus sealed tube'
_diffrn_radiation_type MoK\a
_diffrn_radiation_wavelength 0.71073
_diffrn_reflns_av_R_equivalents 0.0504
_diffrn_reflns_av_sigmaI/netI 0.0287
_diffrn_reflns_limit_h_max 16
_diffrn_reflns_limit_h_min -13
_diffrn_reflns_limit_k_max 14
_diffrn_reflns_limit_k_min -12
_diffrn_reflns_limit_l_max 22
_diffrn_reflns_limit_l_min -18
_diffrn_reflns_number 13722
_diffrn_reflns_theta_full 26.20
_diffrn_reflns_theta_max 26.20
_diffrn_reflns_theta_min 2.24
_exptl_absorpt_coefficient_mu 0.165
_exptl_absorpt_correction_T_max 0.9399
_exptl_absorpt_correction_T_min 0.8195
_exptl_absorpt_correction_type multi-scan
_exptl_absorpt_process_details 'Bruker AXS area detector scaling and absorption correction'
_exptl_crystal_density_diffrn 1.128
_exptl_crystal_density_method 'not measured'
_exptl_crystal_F_000 1096
_exptl_crystal_size_max 0.03
_exptl_crystal_size_mid 0.03
_exptl_crystal_size_min 0.02
_refine_diff_density_max 0.141
_refine_diff_density_min -0.195
_refine_diff_density_rms 0.032
_refine_ls_extinction_method none
_refine_ls_goodness_of_fit_ref 1.039
_refine_ls_hydrogen_treatment constr
_refine_ls_matrix_type full
_refine_ls_number_parameters 196
_refine_ls_number_reflns 1638
_refine_ls_number_restraints 0
_refine_ls_restrained_S_all 1.039
_refine_ls_R_factor_all 0.0406
_refine_ls_R_factor_gt 0.0298
_refine_ls_shift/su_max 0.000
_refine_ls_shift/su_mean 0.000
_refine_ls_structure_factor_coef Fsqd
_refine_ls_weighting_details 'calc w=1/[\s^2^(Fo^2^)+(0.0273P)^2^+2.6481P] where P=(Fo^2^+2Fc^2^)/3'
_refine_ls_weighting_scheme calc
_refine_ls_wR_factor_gt 0.0661
_refine_ls_wR_factor_ref 0.0711
_reflns_number_gt 1390
_reflns_number_total 1638
_reflns_threshold_expression >2sigma(I)
_cod_data_source_file om500256r_si_002.cif
_cod_data_source_block dcbpccpt
_cod_depositor_comments 'Adding full bibliography for 4083285--4083293.cif.'
_cod_original_sg_symbol_H-M C2/c
_cod_database_code 4083285

loop_
_symmetry_equiv_pos_as_xyz
'x, y, z'
'-x, y, -z+1/2'
'x+1/2, y+1/2, z'
'-x+1/2, y+1/2, -z+1/2'
'-x, -y, -z'
'x, -y, z-1/2'
'-x+1/2, -y+1/2, -z'
'x+1/2, -y+1/2, z-1/2'

loop_
_atom_site_label
_atom_site_type_symbol
_atom_site_fract_x
_atom_site_fract_y
_atom_site_fract_z
_atom_site_U_iso_or_equiv
_atom_site_adp_type
_atom_site_occupancy
_atom_site_symmetry_multiplicity
_atom_site_calc_flag
_atom_site_refinement_flags
_atom_site_disorder_assembly
_atom_site_disorder_group
C1 C 0.97522(15) 0.00634(16) 0.46768(10) 0.0226(5) Uani 1 1 d . . .
H1 H 1.0124 0.0268 0.4271 0.027 Uiso 1 1 calc R . .
P1 P 0.88292(4) 0.14491(4) 0.33770(3) 0.0213(2) Uani 1 1 d . . .
C26 C 0.93069(16) 0.28521(18) 0.45534(11) 0.0327(6) Uani 1 1 d . . .
H26A H 0.9996 0.2714 0.4439 0.049 Uiso 1 1 calc R . .
H26B H 0.9095 0.2288 0.4897 0.049 Uiso 1 1 calc R . .
H26C H 0.9256 0.3586 0.4777 0.049 Uiso 1 1 calc R . .
C25 C 0.75732(16) 0.30924(18) 0.39854(12) 0.0315(6) Uani 1 1 d . . .
H25A H 0.7181 0.3124 0.3516 0.047 Uiso 1 1 calc R . .
H25B H 0.7552 0.3814 0.4230 0.047 Uiso 1 1 calc R . .
H25C H 0.7299 0.2526 0.4300 0.047 Uiso 1 1 calc R . .
C24 C 0.80161(17) 0.04640(18) 0.21202(11) 0.0348(6) Uani 1 1 d . . .
H24A H 0.7570 0.0508 0.1677 0.052 Uiso 1 1 calc R . .
H24B H 0.7798 -0.0133 0.2437 0.052 Uiso 1 1 calc R . .
H24C H 0.8692 0.0312 0.1980 0.052 Uiso 1 1 calc R . .
C23 C 0.83515(16) 0.24966(18) 0.20515(11) 0.0311(6) Uani 1 1 d . . .
H23A H 0.9042 0.2365 0.1940 0.047 Uiso 1 1 calc R . .
H23B H 0.8303 0.3203 0.2311 0.047 Uiso 1 1 calc R . .
H23C H 0.7937 0.2522 0.1593 0.047 Uiso 1 1 calc R . .
C58 C 0.5205(10) 0.2867(13) 0.2096(9) 0.059(5) Uani 0.50 1 d P A -1
H58 H 0.5225 0.3650 0.2055 0.070 Uiso 0.50 1 calc PR A -1
C57 C 0.4584(8) 0.2999(13) 0.3343(5) 0.083(4) Uani 0.50 1 d P A -1
H57A H 0.4571 0.3779 0.3195 0.124 Uiso 0.50 1 calc PR A -1
H57B H 0.5057 0.2901 0.3767 0.124 Uiso 0.50 1 calc PR A -1
H57C H 0.3922 0.2774 0.3477 0.124 Uiso 0.50 1 calc PR A -1
C55 C 0.4883(9) 0.2327(7) 0.2740(8) 0.037(3) Uani 0.50 1 d P A -1
C53 C 0.5189(7) 0.0567(7) 0.2177(5) 0.046(2) Uani 0.50 1 d P A -1
H53 H 0.5182 -0.0216 0.2219 0.055 Uiso 0.50 1 calc PR A -1
C51 C 0.5487(3) 0.1052(5) 0.1559(3) 0.0365(12) Uani 0.50 1 d P A -1
H51 H 0.5684 0.0601 0.1166 0.044 Uiso 0.50 1 calc PR A -1
C50 C 0.5509(4) 0.2126(6) 0.1491(3) 0.0434(17) Uani 0.50 1 d P A -1
H50 H 0.5721 0.2444 0.1050 0.052 Uiso 0.50 1 calc PR A -1
C49 C 0.4901(7) 0.1210(7) 0.2738(5) 0.048(3) Uani 0.50 1 d P A -1
H49 H 0.4694 0.0843 0.3164 0.058 Uiso 0.50 1 calc PR A -1
C22 C 0.86421(16) 0.28037(17) 0.38456(11) 0.0260(5) Uani 1 1 d . . .
H22 H 0.8884 0.3390 0.3513 0.031 Uiso 1 1 calc R . .
C21 C 0.79982(15) 0.15623(16) 0.25352(10) 0.0231(5) Uani 1 1 d . . .
H21 H 0.7308 0.1720 0.2675 0.028 Uiso 1 1 calc R . .
C16 C 0.71319(15) 0.03273(16) 0.38701(11) 0.0219(5) Uani 1 1 d . . .
H16 H 0.6767 0.0719 0.3492 0.026 Uiso 1 1 calc R . .
C15 C 0.66365(15) -0.03950(16) 0.43076(11) 0.0246(5) Uani 1 1 d . . .
H15 H 0.5941 -0.0493 0.4230 0.030 Uiso 1 1 calc R . .
C14 C 0.71560(15) -0.09743(16) 0.48582(11) 0.0236(5) Uani 1 1 d . . .
H14 H 0.6821 -0.1477 0.5158 0.028 Uiso 1 1 calc R . .
C13 C 0.81632(15) -0.08194(16) 0.49698(11) 0.0227(5) Uani 1 1 d . . .
H13 H 0.8516 -0.1220 0.5350 0.027 Uiso 1 1 calc R . .
C11 C 0.81528(15) 0.05001(16) 0.39657(10) 0.0194(5) Uani 1 1 d . . .
C12 C 0.86784(14) -0.00852(16) 0.45358(10) 0.0190(5) Uani 1 1 d . . .

loop_
_atom_site_aniso_label
_atom_site_aniso_U_11
_atom_site_aniso_U_22
_atom_site_aniso_U_33
_atom_site_aniso_U_23
_atom_site_aniso_U_13
_atom_site_aniso_U_12
C1 0.0281(14) 0.0226(12) 0.0174(12) 0.0017(10) 0.0044(9) -0.0005(10)
P1 0.0236(3) 0.0225(3) 0.0179(3) 0.0022(2) 0.0026(2) -0.0013(3)
C26 0.0366(14) 0.0293(14) 0.0324(14) -0.0070(11) 0.0033(11) -0.0088(11)
C25 0.0423(15) 0.0230(13) 0.0296(14) -0.0014(10) 0.0062(11) 0.0054(11)
C24 0.0456(15) 0.0357(14) 0.0227(13) -0.0004(11) -0.0018(11) -0.0030(12)
C23 0.0371(14) 0.0324(14) 0.0239(13) 0.0083(11) 0.0035(11) 0.0059(11)
C58 0.044(8) 0.045(8) 0.083(13) -0.004(11) -0.032(8) 0.005(8)
C57 0.058(5) 0.117(9) 0.071(8) -0.053(9) -0.010(5) 0.022(6)
C55 0.023(4) 0.048(8) 0.038(7) -0.004(7) -0.006(5) 0.003(7)
C53 0.024(4) 0.063(6) 0.048(4) -0.015(5) -0.006(3) 0.014(5)
C51 0.024(3) 0.057(4) 0.028(3) -0.013(3) 0.003(2) -0.004(3)
C50 0.033(3) 0.061(6) 0.035(4) -0.005(4) -0.004(3) 0.004(4)
C49 0.032(4) 0.066(7) 0.045(7) 0.020(6) -0.010(5) -0.010(7)
C22 0.0353(14) 0.0207(13) 0.0228(13) 0.0034(10) 0.0079(10) -0.0050(10)
C21 0.0241(12) 0.0268(13) 0.0186(12) 0.0025(10) 0.0025(10) 0.0020(10)
C16 0.0253(14) 0.0202(13) 0.0199(12) 0.0012(9) 0.0000(10) 0.0010(10)
C15 0.0219(12) 0.0231(13) 0.0291(13) -0.0033(11) 0.0042(11) -0.0042(10)
C14 0.0314(15) 0.0181(12) 0.0220(13) 0.0001(10) 0.0074(11) -0.0074(10)
C13 0.0318(14) 0.0193(12) 0.0170(12) 0.0017(10) 0.0011(10) 0.0004(10)
C11 0.0235(13) 0.0168(12) 0.0180(12) -0.0037(9) 0.0020(10) -0.0002(9)
C12 0.0234(13) 0.0170(12) 0.0165(12) -0.0024(10) 0.0006(10) -0.0015(10)

loop_
_atom_type_symbol
_atom_type_description
_atom_type_scat_dispersion_real
_atom_type_scat_dispersion_imag
_atom_type_scat_source
C C 0.0033 0.0016 'International Tables Vol C Tables 4.2.6.8 and 6.1.1.4'
H H 0.0000 0.0000 'International Tables Vol C Tables 4.2.6.8 and 6.1.1.4'
P P 0.1023 0.0942 'International Tables Vol C Tables 4.2.6.8 and 6.1.1.4'

loop_
_geom_angle_atom_site_label_1
_geom_angle_atom_site_label_2
_geom_angle_atom_site_label_3
_geom_angle
_geom_angle_site_symmetry_1
C1 C1 C12 125.6(2) 5_756
C1 C1 H1 117.2 5_756
C12 C1 H1 117.2 .
C11 P1 C21 103.28(9) .
C11 P1 C22 101.16(9) .
C21 P1 C22 102.81(9) .
C22 C26 H26A 109.5 .
C22 C26 H26B 109.5 .
H26A C26 H26B 109.5 .
C22 C26 H26C 109.5 .
H26A C26 H26C 109.5 .
H26B C26 H26C 109.5 .
C22 C25 H25A 109.5 .
C22 C25 H25B 109.5 .
H25A C25 H25B 109.5 .
C22 C25 H25C 109.5 .
H25A C25 H25C 109.5 .
H25B C25 H25C 109.5 .
C21 C24 H24A 109.5 .
C21 C24 H24B 109.5 .
H24A C24 H24B 109.5 .
C21 C24 H24C 109.5 .
H24A C24 H24C 109.5 .
H24B C24 H24C 109.5 .
C21 C23 H23A 109.5 .
C21 C23 H23B 109.5 .
H23A C23 H23B 109.5 .
C21 C23 H23C 109.5 .
H23A C23 H23C 109.5 .
H23B C23 H23C 109.5 .
C55 C58 C50 116.2(8) .
C55 C58 H58 121.9 .
C50 C58 H58 121.9 .
C49 C55 C58 116.5(6) .
C49 C55 C57 124.9(9) .
C58 C55 C57 118.7(8) .
C51 C53 C49 119.4(5) .
C51 C53 H53 120.3 .
C49 C53 H53 120.3 .
C50 C51 C53 121.3(6) .
C50 C51 H51 119.3 .
C53 C51 H51 119.3 .
C51 C50 C58 121.1(7) .
C51 C50 H50 119.4 .
C58 C50 H50 119.4 .
C55 C49 C53 125.5(9) .
C55 C49 H49 117.3 .
C53 C49 H49 117.2 .
C25 C22 C26 111.52(17) .
C25 C22 P1 115.59(15) .
C26 C22 P1 109.27(15) .
C25 C22 H22 106.6 .
C26 C22 H22 106.6 .
P1 C22 H22 106.6 .
C23 C21 C24 110.02(16) .
C23 C21 P1 109.73(14) .
C24 C21 P1 108.61(14) .
C23 C21 H21 109.5 .
C24 C21 H21 109.5 .
P1 C21 H21 109.5 .
C15 C16 C11 122.08(19) .
C15 C16 H16 119.0 .
C11 C16 H16 119.0 .
C14 C15 C16 119.77(19) .
C14 C15 H15 120.1 .
C16 C15 H15 120.1 .
C13 C14 C15 119.65(19) .
C13 C14 H14 120.2 .
C15 C14 H14 120.2 .
C14 C13 C12 121.49(19) .
C14 C13 H13 119.3 .
C12 C13 H13 119.3 .
C16 C11 C12 117.89(18) .
C16 C11 P1 122.61(15) .
C12 C11 P1 119.50(15) .
C13 C12 C11 119.12(18) .
C13 C12 C1 119.80(18) .
C11 C12 C1 121.08(18) .

loop_
_geom_bond_atom_site_label_1
_geom_bond_atom_site_label_2
_geom_bond_distance
_geom_bond_site_symmetry_2
C1 C1 1.330(4) 5_756
C1 C12 1.470(3) .
C1 H1 0.9500 .
P1 C11 1.848(2) .
P1 C21 1.853(2) .
P1 C22 1.870(2) .
C26 C22 1.530(3) .
C26 H26A 0.9800 .
C26 H26B 0.9800 .
C26 H26C 0.9800 .
C25 C22 1.522(3) .
C25 H25A 0.9800 .
C25 H25B 0.9800 .
C25 H25C 0.9800 .
C24 C21 1.528(3) .
C24 H24A 0.9800 .
C24 H24B 0.9800 .
C24 H24C 0.9800 .
C23 C21 1.526(3) .
C23 H23A 0.9800 .
C23 H23B 0.9800 .
C23 H23C 0.9800 .
C58 C55 1.433(12) .
C58 C50 1.50(2) .
C58 H58 0.9500 .
C57 C55 1.44(2) .
C57 H57A 0.9800 .
C57 H57B 0.9800 .
C57 H57C 0.9800 .
C55 C49 1.350(10) .
C53 C51 1.352(11) .
C53 C49 1.358(7) .
C53 H53 0.9500 .
C51 C50 1.305(8) .
C51 H51 0.9500 .
C50 H50 0.9500 .
C49 H49 0.9500 .
C22 H22 1.0000 .
C21 H21 1.0000 .
C16 C15 1.381(3) .
C16 C11 1.397(3) .
C16 H16 0.9500 .
C15 C14 1.381(3) .
C15 H15 0.9500 .
C14 C13 1.378(3) .
C14 H14 0.9500 .
C13 C12 1.401(3) .
C13 H13 0.9500 .
C11 C12 1.414(3) .
